data_4060956
loop_
_publ_author_name
'Hermatschweiler, Ren\'e'
'Fern\'andez, Ignacio'
'Pregosin, Paul S.'
'Breher, Frank'

_publ_section_title
;
 Catalytic Allylic Alkylation and Allylic Phenolation Reactions with
 Ruthenium Complexes. Solid-State Structures of a Model Catalytic DMF
 Intermediate, [Ru(Cp*)(Cl)(\h3-C3H5)(DMF)](PF6), and a New Tetranuclear
 Salt, [Ru(Cp){Ru(Cp)(\h6-p-CH3C6H4CN)}3](PF6)4
;
_journal_coden_ASTM ORGND7
_journal_issue 6
_journal_name_full Organometallics
_journal_page_first 1440
_journal_page_last 1447
_journal_paper_doi 10.1021/om051050l
_journal_volume 25
_journal_year 2006
_chemical_formula_moiety 'C16 H27 Cl N O Ru, F6 P'
_chemical_formula_sum 'C16 H27 Cl F6 N O P Ru'
_chemical_formula_weight 530.88
_space_group_IT_number 19
_space_group_name_Hall 'P 2ac 2ab'
_space_group_name_H-M_alt 'P 21 21 21'
_symmetry_cell_setting orthorhombic
_symmetry_space_group_name_Hall 'P 2ac 2ab'
_symmetry_space_group_name_H-M 'P 21 21 21'
_cell_angle_alpha 90.00
_cell_angle_beta 90.00
_cell_angle_gamma 90.00
_cell_formula_units_Z 4
_cell_length_a 8.5587(9)
_cell_length_b 14.4403(15)
_cell_length_c 16.9278(18)
_cell_measurement_temperature 200(2)
_cell_volume 2092.1(4)
_diffrn_ambient_temperature 200(2)
_exptl_crystal_density_diffrn 1.685
_cod_duplicate_entry 4074952
_cod_original_sg_symbol_Hall P2ac2ab
_cod_database_code 4060956

loop_
_symmetry_equiv_pos_as_xyz
'x, y, z'
'-x+1/2, -y, z+1/2'
'-x, y+1/2, -z+1/2'
'x+1/2, -y+1/2, -z'

loop_
_atom_site_label
_atom_site_type_symbol
_atom_site_fract_x
_atom_site_fract_y
_atom_site_fract_z
_atom_site_U_iso_or_equiv
_atom_site_adp_type
_atom_site_occupancy
_atom_site_symmetry_multiplicity
_atom_site_calc_flag
_atom_site_refinement_flags
_atom_site_disorder_assembly
_atom_site_disorder_group
Ru1 Ru 0.20502(8) 0.52023(4) 0.54704(4) 0.02952(18) Uani 1 1 d . . .
C10 C 0.4381(10) 0.4488(6) 0.5306(6) 0.039(2) Uani 1 1 d . . .
C30 C 0.2620(9) 0.4750(7) 0.4280(5) 0.038(2) Uani 1 1 d . . .
C20 C 0.3180(12) 0.4073(5) 0.4831(5) 0.040(2) Uani 1 1 d . . .
C50 C 0.4554(11) 0.5405(5) 0.5032(5) 0.035(2) Uani 1 1 d . . .
C40 C 0.3537(10) 0.5585(6) 0.4420(5) 0.038(2) Uani 1 1 d . . .
P1 P 0.6914(4) 0.38065(18) 0.31864(15) 0.0512(7) Uani 1 1 d . . .
F4 F 0.8375(8) 0.3204(5) 0.3445(5) 0.090(3) Uani 1 1 d . . .
F5 F 0.8009(10) 0.4452(5) 0.2691(4) 0.086(2) Uani 1 1 d . . .
C500 C 0.5761(11) 0.6037(6) 0.5365(6) 0.051(3) Uani 1 1 d . . .
H50A H 0.6765 0.5920 0.5105 0.076 Uiso 1 1 calc R . .
H50B H 0.5864 0.5925 0.5934 0.076 Uiso 1 1 calc R . .
H50C H 0.5448 0.6681 0.5276 0.076 Uiso 1 1 calc R . .
F1 F 0.7140(11) 0.4438(6) 0.3931(4) 0.105(3) Uani 1 1 d . . .
F3 F 0.5819(9) 0.3150(6) 0.3695(5) 0.096(3) Uani 1 1 d . . .
F2 F 0.5436(9) 0.4394(6) 0.2948(4) 0.088(2) Uani 1 1 d . . .
C200 C 0.2739(15) 0.3046(5) 0.4799(7) 0.065(3) Uani 1 1 d . . .
H20A H 0.3462 0.2719 0.4447 0.097 Uiso 1 1 calc R . .
H20B H 0.1670 0.2982 0.4599 0.097 Uiso 1 1 calc R . .
H20C H 0.2804 0.2779 0.5330 0.097 Uiso 1 1 calc R . .
F6 F 0.6687(9) 0.3178(7) 0.2446(5) 0.114(3) Uani 1 1 d . . .
C400 C 0.3409(12) 0.6457(7) 0.3932(6) 0.054(3) Uani 1 1 d . . .
H40A H 0.3678 0.6319 0.3382 0.080 Uiso 1 1 calc R . .
H40B H 0.4129 0.6925 0.4140 0.080 Uiso 1 1 calc R . .
H40C H 0.2337 0.6693 0.3958 0.080 Uiso 1 1 calc R . .
C2 C 0.0263(17) 0.4674(8) 0.6211(7) 0.071(4) Uani 1 1 d . . .
H2A H -0.0456 0.5095 0.6507 0.085 Uiso 1 1 calc R . .
C300 C 0.1526(13) 0.4635(8) 0.3603(6) 0.062(3) Uani 1 1 d . . .
H30A H 0.2104 0.4414 0.3141 0.094 Uiso 1 1 calc R . .
H30B H 0.1037 0.5232 0.3481 0.094 Uiso 1 1 calc R . .
H30C H 0.0716 0.4184 0.3743 0.094 Uiso 1 1 calc R . .
C1 C -0.0061(12) 0.4395(6) 0.5461(7) 0.053(3) Uani 1 1 d . . .
H1A H -0.0983 0.4680 0.5205 0.064 Uiso 1 1 calc R . .
H1B H 0.0053 0.3725 0.5349 0.064 Uiso 1 1 calc R . .
C3 C 0.1782(18) 0.4360(7) 0.6557(7) 0.080(5) Uani 1 1 d . . .
H3A H 0.2031 0.3693 0.6517 0.097 Uiso 1 1 calc R . .
H3B H 0.2109 0.4649 0.7061 0.097 Uiso 1 1 calc R . .
Cl1 Cl 0.0276(3) 0.63952(18) 0.50572(18) 0.0573(7) Uani 1 1 d . . .
O2 O 0.2758(9) 0.6209(4) 0.6316(4) 0.0551(18) Uani 1 1 d . . .
C100 C 0.5353(15) 0.4000(7) 0.5914(7) 0.066(3) Uani 1 1 d . . .
H10A H 0.6364 0.3831 0.5683 0.098 Uiso 1 1 calc R . .
H10B H 0.4810 0.3439 0.6090 0.098 Uiso 1 1 calc R . .
H10C H 0.5521 0.4412 0.6367 0.098 Uiso 1 1 calc R . .
N1 N 0.2627(8) 0.7493(5) 0.7043(4) 0.0412(19) Uani 1 1 d . . .
C4 C 0.2076(14) 0.6776(6) 0.6672(6) 0.049(2) Uani 1 1 d . . .
H4 H 0.0974 0.6702 0.6692 0.059 Uiso 1 1 calc R . .
C5 C 0.1733(16) 0.8122(9) 0.7516(9) 0.092(5) Uani 1 1 d . . .
H5A H 0.0663 0.8156 0.7311 0.138 Uiso 1 1 calc R . .
H5B H 0.2211 0.8738 0.7495 0.138 Uiso 1 1 calc R . .
H5C H 0.1713 0.7903 0.8063 0.138 Uiso 1 1 calc R . .
C6 C 0.4334(16) 0.7598(11) 0.7066(8) 0.102(6) Uani 1 1 d . . .
H6A H 0.4829 0.6994 0.6980 0.153 Uiso 1 1 calc R . .
H6B H 0.4648 0.7841 0.7583 0.153 Uiso 1 1 calc R . .
H6C H 0.4665 0.8029 0.6651 0.153 Uiso 1 1 calc R . .

loop_
_atom_site_aniso_label
_atom_site_aniso_U_11
_atom_site_aniso_U_22
_atom_site_aniso_U_33
_atom_site_aniso_U_23
_atom_site_aniso_U_13
_atom_site_aniso_U_12
Ru1 0.0370(3) 0.0182(2) 0.0333(3) -0.0023(3) 0.0088(4) -0.0034(3)
C10 0.028(5) 0.040(5) 0.050(6) 0.001(4) 0.013(4) -0.004(4)
C30 0.031(5) 0.040(4) 0.042(4) -0.005(4) 0.009(3) -0.006(4)
C20 0.049(6) 0.028(4) 0.044(5) -0.001(4) 0.028(5) 0.007(4)
C50 0.045(5) 0.013(4) 0.048(5) -0.004(3) 0.017(5) 0.000(3)
C40 0.041(5) 0.037(4) 0.035(5) -0.006(4) 0.003(4) 0.003(4)
P1 0.0525(17) 0.0529(15) 0.0482(14) 0.0018(11) -0.0060(15) 0.0097(15)
F4 0.048(5) 0.086(5) 0.135(7) 0.037(5) 0.002(4) 0.018(4)
F5 0.090(5) 0.077(4) 0.092(5) 0.024(4) 0.005(5) -0.008(5)
C500 0.048(6) 0.039(5) 0.065(7) -0.001(5) 0.010(6) -0.007(4)
F1 0.107(6) 0.128(7) 0.080(5) -0.037(4) -0.018(5) 0.006(6)
F3 0.070(5) 0.094(6) 0.125(7) 0.033(5) 0.014(5) 0.000(4)
F2 0.079(5) 0.114(6) 0.073(5) 0.003(4) -0.016(4) 0.041(5)
C200 0.088(9) 0.021(4) 0.085(8) -0.015(4) 0.029(7) -0.009(5)
F6 0.079(7) 0.149(8) 0.114(6) -0.067(6) -0.001(5) -0.021(6)
C400 0.052(7) 0.050(6) 0.059(6) 0.026(5) 0.015(5) -0.004(5)
C2 0.100(10) 0.040(6) 0.073(8) -0.016(6) 0.055(7) -0.028(7)
C300 0.061(7) 0.067(8) 0.059(6) -0.018(6) 0.008(5) -0.017(6)
C1 0.047(6) 0.036(5) 0.076(7) -0.012(6) 0.023(7) -0.006(4)
C3 0.128(13) 0.034(5) 0.079(8) 0.023(5) 0.055(9) 0.026(7)
Cl1 0.0528(16) 0.0450(14) 0.0739(18) -0.0025(13) -0.0034(14) 0.0101(13)
O2 0.061(5) 0.042(4) 0.062(4) -0.023(3) 0.008(4) 0.002(4)
C100 0.072(8) 0.040(6) 0.084(8) 0.022(6) -0.008(7) 0.018(6)
N1 0.030(5) 0.038(4) 0.055(5) -0.018(3) 0.001(3) -0.008(3)
C4 0.043(5) 0.040(5) 0.066(6) -0.008(5) -0.005(6) 0.016(5)
C5 0.077(11) 0.088(10) 0.112(11) -0.055(9) 0.009(9) 0.010(8)
C6 0.076(10) 0.119(12) 0.111(12) -0.064(10) 0.021(9) -0.039(9)

loop_
_geom_bond_atom_site_label_1
_geom_bond_atom_site_label_2
_geom_bond_distance
_geom_bond_site_symmetry_2
_geom_bond_publ_flag
Ru1 C2 2.119(10) . ?
Ru1 O2 2.128(6) . ?
Ru1 C1 2.150(9) . ?
Ru1 C30 2.174(8) . ?
Ru1 C20 2.183(8) . ?
Ru1 C3 2.216(10) . ?
Ru1 C40 2.255(9) . ?
Ru1 C10 2.263(9) . ?
Ru1 C50 2.286(9) . ?
Ru1 Cl1 2.401(3) . ?
C10 C50 1.411(12) . ?
C10 C20 1.436(13) . ?
C10 C100 1.500(13) . ?
C30 C20 1.433(12) . ?
C30 C40 1.458(12) . ?
C30 C300 1.489(13) . ?
C20 C200 1.532(11) . ?
C50 C40 1.378(13) . ?
C50 C500 1.488(12) . ?
C40 C400 1.511(12) . ?
P1 F6 1.560(8) . ?
P1 F5 1.566(8) . ?
P1 F1 1.567(7) . ?
P1 F2 1.576(7) . ?
P1 F4 1.585(7) . ?
P1 F3 1.587(8) . ?
C500 H50A 0.9800 . ?
C500 H50B 0.9800 . ?
C500 H50C 0.9800 . ?
C200 H20A 0.9800 . ?
C200 H20B 0.9800 . ?
C200 H20C 0.9800 . ?
C400 H40A 0.9800 . ?
C400 H40B 0.9800 . ?
C400 H40C 0.9800 . ?
C2 C1 1.361(15) . ?
C2 C3 1.496(18) . ?
C2 H2A 1.0000 . ?
C300 H30A 0.9800 . ?
C300 H30B 0.9800 . ?
C300 H30C 0.9800 . ?
C1 H1A 0.9900 . ?
C1 H1B 0.9900 . ?
C3 H3A 0.9900 . ?
C3 H3B 0.9900 . ?
O2 C4 1.173(11) . ?
C100 H10A 0.9800 . ?
C100 H10B 0.9800 . ?
C100 H10C 0.9800 . ?
N1 C4 1.299(11) . ?
N1 C5 1.433(13) . ?
N1 C6 1.469(15) . ?
C4 H4 0.9500 . ?
C5 H5A 0.9800 . ?
C5 H5B 0.9800 . ?
C5 H5C 0.9800 . ?
C6 H6A 0.9800 . ?
C6 H6B 0.9800 . ?
C6 H6C 0.9800 . ?
